data_7054881
loop_
_publ_author_name
'Niu, Zhi-Gang'
'Zheng, Tao'
'Su, You-Hui'
'Wang, Peng-Jiang'
'Li, Xiao-Yan'
'Cui, Feng'
'Liang, Jiao'
'Li, Gao-Nan'

_publ_section_title
;
 Highly phosphorescent iridium(iii) complexes based on
 2-(biphenyl-4-yl)benzo[d]oxazole derivatives: synthesis, structures,
 properties and DFT calculations
;
_journal_issue 8
_journal_name_full 'New J. Chem.'
_journal_page_first 6025
_journal_paper_doi 10.1039/C5NJ00975H
_journal_volume 39
_journal_year 2015
_chemical_formula_moiety 'C45 H35 Ir N2 O4'
_chemical_formula_sum 'C45 H35 Ir N2 O4'
_chemical_formula_weight 859.95
_space_group_crystal_system triclinic
_space_group_IT_number 2
_space_group_name_Hall '-P 1'
_space_group_name_H-M_alt 'P -1'
_symmetry_space_group_name_Hall '-P 1'
_symmetry_space_group_name_H-M 'P -1'
_atom_sites_solution_hydrogens geom
_atom_sites_solution_primary iterative
_audit_creation_date 2015-03-23
_audit_creation_method
;
Olex2 1.2
(compiled 2015.01.26 svn.r3150 for OlexSys, GUI svn.r4998)
;
_audit_update_record
;
2015-05-23 deposited with the CCDC.
2015-05-26 downloaded from the CCDC.
;
_cell_angle_alpha 65.313(4)
_cell_angle_beta 87.690(2)
_cell_angle_gamma 77.970(3)
_cell_formula_units_Z 2
_cell_length_a 11.2055(3)
_cell_length_b 12.7447(5)
_cell_length_c 14.5575(5)
_cell_measurement_reflns_used 12902
_cell_measurement_temperature 293(2)
_cell_measurement_theta_max 67.1180
_cell_measurement_theta_min 3.3270
_cell_volume 1844.91(13)
_computing_cell_refinement
;
CrysAlisPro, Agilent Technologies,
Version 1.171.36.28 (release 01-02-2013 CrysAlis171 .NET)
(compiled Feb  1 2013,16:14:44)
;
_computing_data_collection
;
CrysAlisPro, Agilent Technologies,
Version 1.171.36.28 (release 01-02-2013 CrysAlis171 .NET)
(compiled Feb  1 2013,16:14:44)
;
_computing_data_reduction
;
CrysAlisPro, Agilent Technologies,
Version 1.171.36.28 (release 01-02-2013 CrysAlis171 .NET)
(compiled Feb  1 2013,16:14:44)
;
_computing_molecular_graphics 'Olex2 (Dolomanov et al., 2009)'
_computing_publication_material 'Olex2 (Dolomanov et al., 2009)'
_computing_structure_refinement 'ShelXL (Sheldrick, 2008)'
_computing_structure_solution
;
Superflip (Palatinus & Chapuis, 2007;Palatinus & van der Lee, 2008;
Palatinus et al., 2012)
;
_diffrn_ambient_temperature 293(2)
_diffrn_detector_area_resol_mean 10.5095
_diffrn_measured_fraction_theta_full 0.994
_diffrn_measured_fraction_theta_max 0.994
_diffrn_measurement_details
;
  1 omega   -3.00   76.00   1.0000    1.0000
omega____ theta____ kappa____ phi______ frames
    -       40.0339  -99.0000    0.0000 79

  2 omega  -35.00   65.00   1.0000    1.0000
omega____ theta____ kappa____ phi______ frames
    -       40.0339  -38.0000   90.0000 100

  3 omega   15.00  105.00   1.0000    1.0000
omega____ theta____ kappa____ phi______ frames
    -       40.0339   38.0000  -90.0000 90

  4 omega -120.00  -95.00   1.0000    1.0400
omega____ theta____ kappa____ phi______ frames
    -      -83.0000  125.0000 -180.0000 25

  5 omega   53.00   98.00   1.0000    1.0400
omega____ theta____ kappa____ phi______ frames
    -       93.5000  -83.0000  144.1369 45

  6 omega   14.00   40.00   1.0000    1.0400
omega____ theta____ kappa____ phi______ frames
    -       93.5000  -84.0000 -149.2421 26

  7 omega   60.00  131.00   1.0000    1.0400
omega____ theta____ kappa____ phi______ frames
    -       93.5000  -92.0000  122.5876 71

  8 omega   62.00   93.00   1.0000    1.0400
omega____ theta____ kappa____ phi______ frames
    -       93.5000   77.0000  -30.0000 31

  9 omega   74.00  130.00   1.0000    1.0400
omega____ theta____ kappa____ phi______ frames
    -       93.5000  -91.0000  -74.8272 56

 10 omega   25.00   77.00   1.0000    1.0400
omega____ theta____ kappa____ phi______ frames
    -       93.5000  -45.0000  150.0000 52

 11 omega  134.00  159.00   1.0000    1.0400
omega____ theta____ kappa____ phi______ frames
    -       93.5000   77.0000  -60.0000 25

 12 omega   71.00   96.00   1.0000    1.0400
omega____ theta____ kappa____ phi______ frames
    -       93.5000   45.0000  120.0000 25

 13 omega  126.00  168.00   1.0000    1.0400
omega____ theta____ kappa____ phi______ frames
    -       93.5000   45.0000  120.0000 42

 14 omega   65.00  119.00   1.0000    1.0400
omega____ theta____ kappa____ phi______ frames
    -       93.5000   30.0000   30.0000 54

 15 omega   22.00   75.00   1.0000    1.0400
omega____ theta____ kappa____ phi______ frames
    -       93.5000  -45.0000    0.0000 53

 16 omega   80.00  106.00   1.0000    1.0400
omega____ theta____ kappa____ phi______ frames
    -       93.5000  -71.0000  -24.8238 26

 17 omega   37.00   63.00   1.0000    1.0400
omega____ theta____ kappa____ phi______ frames
    -       93.5000  -45.0000 -180.0000 26

 18 omega   21.00   76.00   1.0000    1.0400
omega____ theta____ kappa____ phi______ frames
    -       93.5000 -125.0000 -150.0000 55

 19 omega   48.00   73.00   1.0000    1.0400
omega____ theta____ kappa____ phi______ frames
    -       93.5000  -45.0000   90.0000 25

 20 omega   38.00   82.00   1.0000    1.0400
omega____ theta____ kappa____ phi______ frames
    -       93.5000  -94.0000  -90.0000 44

 21 omega  127.00  152.00   1.0000    1.0400
omega____ theta____ kappa____ phi______ frames
    -       93.5000  125.0000    0.0000 25

 22 omega   67.00  111.00   1.0000    1.0400
omega____ theta____ kappa____ phi______ frames
    -       93.5000   77.0000  -60.0000 44

 23 omega   17.00   52.00   1.0000    1.0400
omega____ theta____ kappa____ phi______ frames
    -       93.5000  -77.0000   60.0000 35

 24 omega   20.00   53.00   1.0000    1.0400
omega____ theta____ kappa____ phi______ frames
    -       93.5000 -125.0000  -30.0000 33

 25 omega   16.00   66.00   1.0000    1.0400
omega____ theta____ kappa____ phi______ frames
    -       93.5000  -30.0000   60.0000 50

 26 omega   33.00   74.00   1.0000    1.0400
omega____ theta____ kappa____ phi______ frames
    -       93.5000  -61.0000  -30.0000 41

 27 omega   99.00  124.00   1.0000    1.0400
omega____ theta____ kappa____ phi______ frames
    -       93.5000  -61.0000  -30.0000 25

 28 omega   92.00  125.00   1.0000    1.0400
omega____ theta____ kappa____ phi______ frames
    -       93.5000   30.0000 -180.0000 33

 29 omega  138.00  171.00   1.0000    1.0400
omega____ theta____ kappa____ phi______ frames
    -       93.5000   30.0000 -180.0000 33

 30 omega   63.00   89.00   1.0000    1.0400
omega____ theta____ kappa____ phi______ frames
    -       93.5000   77.0000    0.0000 26

 31 omega  111.00  170.00   1.0000    1.0400
omega____ theta____ kappa____ phi______ frames
    -       93.5000   77.0000    0.0000 59

 32 omega   57.00  109.00   1.0000    1.0400
omega____ theta____ kappa____ phi______ frames
    -       93.5000  -84.0000 -149.2421 52

 33 omega  102.00  127.00   1.0000    1.0400
omega____ theta____ kappa____ phi______ frames
    -       93.5000  -77.0000   60.0000 25

 34 omega   61.00   96.00   1.0000    1.0400
omega____ theta____ kappa____ phi______ frames
    -       93.5000 -125.0000  150.0000 35

 35 omega   17.00   43.00   1.0000    1.0400
omega____ theta____ kappa____ phi______ frames
    -       93.5000  -91.0000  -74.8272 26

 36 omega   97.00  122.00   1.0000    1.0400
omega____ theta____ kappa____ phi______ frames
    -       93.5000  -61.0000   90.0000 25

 37 omega   16.00   64.00   1.0000    1.0400
omega____ theta____ kappa____ phi______ frames
    -       93.5000  -30.0000 -150.0000 48

 38 omega   19.00   45.00   1.0000    1.0400
omega____ theta____ kappa____ phi______ frames
    -       93.5000 -125.0000  120.0000 26

 39 omega   71.00   96.00   1.0000    1.0400
omega____ theta____ kappa____ phi______ frames
    -       93.5000 -125.0000  120.0000 25

 40 omega   21.00   46.00   1.0000    1.0400
omega____ theta____ kappa____ phi______ frames
    -       93.5000    0.0000 -120.0000 25

 41 omega   80.00  106.00   1.0000    1.0400
omega____ theta____ kappa____ phi______ frames
    -       93.5000    0.0000 -120.0000 26

 42 omega  127.00  152.00   1.0000    1.0400
omega____ theta____ kappa____ phi______ frames
    -       93.5000    0.0000 -120.0000 25

 43 omega   81.00  106.00   1.0000    1.0400
omega____ theta____ kappa____ phi______ frames
    -       93.5000  -91.0000 -153.6625 25

 44 omega   73.00  110.00   1.0000    1.0400
omega____ theta____ kappa____ phi______ frames
    -       93.5000   61.0000  -60.0000 37

 45 omega   18.00   43.00   1.0000    1.0400
omega____ theta____ kappa____ phi______ frames
    -       93.5000  -77.0000  120.0000 25

 46 omega   70.00  118.00   1.0000    1.0400
omega____ theta____ kappa____ phi______ frames
    -       93.5000  -91.0000    1.4773 48
;
_diffrn_measurement_device_type 'Xcalibur, Atlas, Gemini ultra'
_diffrn_measurement_method '\w scans'
_diffrn_orient_matrix_UB_11 0.0240231000
_diffrn_orient_matrix_UB_12 0.0855179000
_diffrn_orient_matrix_UB_13 0.0434819000
_diffrn_orient_matrix_UB_21 -0.0179735000
_diffrn_orient_matrix_UB_22 0.1012078000
_diffrn_orient_matrix_UB_23 -0.1071350000
_diffrn_orient_matrix_UB_31 -0.1375306000
_diffrn_orient_matrix_UB_32 0.0311098000
_diffrn_orient_matrix_UB_33 0.0153163000
_diffrn_radiation_monochromator mirror
_diffrn_radiation_type CuK\a
_diffrn_radiation_wavelength 1.54184
_diffrn_reflns_av_R_equivalents 0.0418
_diffrn_reflns_av_unetI/netI 0.0336
_diffrn_reflns_laue_measured_fraction_full 0.994
_diffrn_reflns_laue_measured_fraction_max 0.994
_diffrn_reflns_limit_h_max 9
_diffrn_reflns_limit_h_min -13
_diffrn_reflns_limit_k_max 15
_diffrn_reflns_limit_k_min -15
_diffrn_reflns_limit_l_max 17
_diffrn_reflns_limit_l_min -17
_diffrn_reflns_number 22203
_diffrn_reflns_point_group_measured_fraction_full 0.994
_diffrn_reflns_point_group_measured_fraction_max 0.994
_diffrn_reflns_theta_full 67.183
_diffrn_reflns_theta_max 67.183
_diffrn_reflns_theta_min 3.346
_diffrn_source 'Enhance Ultra (Cu) X-ray Source'
_exptl_absorpt_coefficient_mu 7.375
_exptl_absorpt_correction_T_max 1.00000
_exptl_absorpt_correction_T_min 0.47691
_exptl_absorpt_correction_type multi-scan
_exptl_absorpt_process_details
;
CrysAlisPro, Agilent Technologies,
Version 1.171.36.28 (release 01-02-2013 CrysAlis171 .NET)
(compiled Feb  1 2013,16:14:44)
Empirical absorption correction using spherical harmonics,
 implemented in SCALE3 ABSPACK scaling algorithm.
;
_exptl_crystal_colour orange
_exptl_crystal_density_diffrn 1.548
_exptl_crystal_description block
_exptl_crystal_F_000 856
_exptl_crystal_size_max 0.17
_exptl_crystal_size_mid 0.14
_exptl_crystal_size_min 0.13
_refine_diff_density_max 0.687
_refine_diff_density_min -0.651
_refine_diff_density_rms 0.085
_refine_ls_extinction_method none
_refine_ls_goodness_of_fit_ref 1.077
_refine_ls_hydrogen_treatment constr
_refine_ls_matrix_type full
_refine_ls_number_parameters 473
_refine_ls_number_reflns 6581
_refine_ls_number_restraints 0
_refine_ls_restrained_S_all 1.077
_refine_ls_R_factor_all 0.0290
_refine_ls_R_factor_gt 0.0245
_refine_ls_shift/su_max 0.001
_refine_ls_shift/su_mean 0.000
_refine_ls_structure_factor_coef Fsqd
_refine_ls_weighting_details 'w=1/[\s^2^(Fo^2^)+(0.0308P)^2^] where P=(Fo^2^+2Fc^2^)/3'
_refine_ls_weighting_scheme calc
_refine_ls_wR_factor_gt 0.0579
_refine_ls_wR_factor_ref 0.0606
_reflns_Friedel_coverage 0.000
_reflns_number_gt 6005
_reflns_number_total 6581
_reflns_threshold_expression 'I > 2\s(I)'
_cod_data_source_file c5nj00975h2.cif
_cod_data_source_block syh4
_cod_depositor_comments 'Adding full bibliography for 7054880--7054883.cif.'
_cod_original_cell_volume 1844.90(12)
_cod_database_code 7054881
_chemical_oxdiff_formula 'C1 O1 Ir1 N1'
_shelx_space_group_comment
;
The symmetry employed for this shelxl refinement is uniquely defined
by the following loop, which should always be used as a source of
symmetry information in preference to the above space-group names.
They are only intended as comments.
;
_reflns_odcompleteness_completeness 99.58
_reflns_odcompleteness_iscentric 1
_reflns_odcompleteness_theta 66.97
_olex2_refinement_description
;
1. Fixed Uiso
 At 1.2 times of:
  All C(H) groups
 At 1.5 times of:
  All C(H,H,H) groups
2.a Aromatic/amide H refined with riding coordinates:
 C19(H19), C12(H12), C22(H22), C33(H33), C2(H2), C30(H30), C5(H5), C10(H10),
 C32(H32), C35(H35), C25(H25), C3(H3), C42(H42), C4(H4), C9(H9), C18(H18),
 C24(H24), C15(H15), C23(H23), C39(H39), C16(H16), C36(H36), C38(H38)
2.b Idealised Me refined as rotating group:
 C44(H44A,H44B,H44C), C45(H45A,H45B,H45C), C40(H40A,H40B,H40C), C20(H20A,H20B,
 H20C)
;
_shelx_shelxl_version_number 2014/7
_olex2_submission_special_instructions 'No special instructions were received'

loop_
_space_group_symop_operation_xyz
'x, y, z'
'-x, -y, -z'

loop_
_atom_site_label
_atom_site_type_symbol
_atom_site_fract_x
_atom_site_fract_y
_atom_site_fract_z
_atom_site_U_iso_or_equiv
_atom_site_adp_type
_atom_site_occupancy
_atom_site_site_symmetry_order
_atom_site_calc_flag
_atom_site_refinement_flags_posn
Ir1 Ir 0.20656(2) 0.25250(2) 0.33860(2) 0.03556(6) Uani 1 1 d .
N1 N 0.1317(2) 0.4055(2) 0.2188(2) 0.0392(6) Uani 1 1 d .
N2 N 0.2791(2) 0.1096(2) 0.4674(2) 0.0382(6) Uani 1 1 d .
O2 O 0.4217(2) 0.0295(2) 0.59387(18) 0.0477(6) Uani 1 1 d .
O3 O 0.0761(2) 0.1728(2) 0.30281(19) 0.0458(5) Uani 1 1 d .
O4 O 0.3360(2) 0.1820(2) 0.25579(18) 0.0484(6) Uani 1 1 d .
O1 O -0.0200(2) 0.56490(19) 0.15915(17) 0.0456(5) Uani 1 1 d .
C13 C 0.0771(3) 0.3231(3) 0.4089(2) 0.0365(7) Uani 1 1 d .
C19 C 0.0045(4) 0.2428(3) 0.7309(3) 0.0525(9) Uani 1 1 d .
H19 H 0.0858 0.2446 0.7161 0.063 Uiso 1 1 calc R
C29 C 0.3383(3) 0.3155(3) 0.3764(2) 0.0377(7) Uani 1 1 d .
C1 C 0.1482(3) 0.4678(3) 0.1157(3) 0.0429(8) Uani 1 1 d .
C27 C 0.3706(3) 0.1255(3) 0.5089(2) 0.0396(7) Uani 1 1 d .
C7 C 0.0340(3) 0.4662(3) 0.2402(3) 0.0385(7) Uani 1 1 d .
C44 C -0.0055(4) 0.0497(4) 0.2511(4) 0.0700(12) Uani 1 1 d .
H44A H -0.0148 -0.0123 0.3155 0.105 Uiso 1 1 calc GR
H44B H 0.0106 0.0178 0.2015 0.105 Uiso 1 1 calc GR
H44C H -0.0792 0.1096 0.2309 0.105 Uiso 1 1 calc GR
C26 C 0.2634(3) -0.0053(3) 0.5285(3) 0.0411(7) Uani 1 1 d .
C12 C 0.0492(3) 0.2809(3) 0.5103(3) 0.0395(7) Uani 1 1 d .
H12 H 0.1000 0.2133 0.5569 0.047 Uiso 1 1 calc R
C21 C 0.3520(3) -0.0535(3) 0.6063(3) 0.0432(8) Uani 1 1 d .
C22 C 0.3667(4) -0.1667(3) 0.6816(3) 0.0539(9) Uani 1 1 d .
H22 H 0.4277 -0.1977 0.7330 0.065 Uiso 1 1 calc R
C33 C 0.5114(3) 0.2595(3) 0.4980(3) 0.0488(8) Uani 1 1 d .
H33 H 0.5561 0.2052 0.5572 0.059 Uiso 1 1 calc R
C8 C -0.0034(3) 0.4279(3) 0.3418(3) 0.0386(7) Uani 1 1 d .
C28 C 0.4108(3) 0.2348(3) 0.4649(2) 0.0403(7) Uani 1 1 d .
C34 C 0.5227(3) 0.5572(3) 0.2881(3) 0.0432(8) Uani 1 1 d .
C2 C 0.2347(4) 0.4479(4) 0.0517(3) 0.0577(10) Uani 1 1 d .
H2 H 0.3000 0.3833 0.0749 0.069 Uiso 1 1 calc R
C11 C -0.0523(3) 0.3362(3) 0.5446(3) 0.0410(7) Uani 1 1 d .
C41 C 0.1001(3) 0.1030(3) 0.2595(3) 0.0498(9) Uani 1 1 d .
C30 C 0.3746(3) 0.4220(3) 0.3219(3) 0.0420(7) Uani 1 1 d .
H30 H 0.3286 0.4779 0.2640 0.050 Uiso 1 1 calc R
C5 C 0.0356(4) 0.6471(3) -0.0200(3) 0.0565(9) Uani 1 1 d .
H5 H -0.0296 0.7118 -0.0428 0.068 Uiso 1 1 calc R
C10 C -0.1293(3) 0.4380(3) 0.4753(3) 0.0471(8) Uani 1 1 d .
H10 H -0.1973 0.4750 0.4974 0.057 Uiso 1 1 calc R
C32 C 0.5441(3) 0.3662(3) 0.4415(3) 0.0494(8) Uani 1 1 d .
H32 H 0.6108 0.3844 0.4632 0.059 Uiso 1 1 calc R
C35 C 0.5196(4) 0.5973(4) 0.1830(3) 0.0577(10) Uani 1 1 d .
H35 H 0.4868 0.5574 0.1528 0.069 Uiso 1 1 calc R
C25 C 0.1812(3) -0.0701(3) 0.5232(3) 0.0507(9) Uani 1 1 d .
H25 H 0.1203 -0.0389 0.4716 0.061 Uiso 1 1 calc R
C3 C 0.2199(4) 0.5288(4) -0.0488(3) 0.0695(12) Uani 1 1 d .
H3 H 0.2768 0.5183 -0.0942 0.083 Uiso 1 1 calc R
C31 C 0.4776(3) 0.4470(3) 0.3519(3) 0.0438(8) Uani 1 1 d .
C42 C 0.2114(4) 0.0718(4) 0.2227(3) 0.0635(11) Uani 1 1 d .
H42 H 0.2142 0.0183 0.1942 0.076 Uiso 1 1 calc R
C4 C 0.1216(4) 0.6255(4) -0.0834(3) 0.0652(11) Uani 1 1 d .
H4 H 0.1141 0.6771 -0.1517 0.078 Uiso 1 1 calc R
C9 C -0.1047(3) 0.4836(3) 0.3746(3) 0.0466(8) Uani 1 1 d .
H9 H -0.1558 0.5514 0.3287 0.056 Uiso 1 1 calc R
C6 C 0.0528(3) 0.5659(3) 0.0801(3) 0.0442(8) Uani 1 1 d .
C18 C -0.0267(4) 0.1966(4) 0.8307(3) 0.0637(11) Uani 1 1 d .
H18 H 0.0343 0.1691 0.8818 0.076 Uiso 1 1 calc R
C14 C -0.0829(3) 0.2859(3) 0.6536(3) 0.0423(8) Uani 1 1 d .
C24 C 0.1936(3) -0.1834(3) 0.5981(3) 0.0563(10) Uani 1 1 d .
H24 H 0.1398 -0.2295 0.5970 0.068 Uiso 1 1 calc R
C15 C -0.2031(3) 0.2808(4) 0.6784(3) 0.0576(10) Uani 1 1 d .
H15 H -0.2642 0.3099 0.6272 0.069 Uiso 1 1 calc R
C23 C 0.2845(3) -0.2303(3) 0.6751(3) 0.0561(10) Uani 1 1 d .
H23 H 0.2900 -0.3072 0.7239 0.067 Uiso 1 1 calc R
C37 C 0.6139(3) 0.7578(4) 0.1667(3) 0.0598(10) Uani 1 1 d .
C39 C 0.5699(3) 0.6187(3) 0.3302(3) 0.0522(9) Uani 1 1 d .
H39 H 0.5722 0.5933 0.4001 0.063 Uiso 1 1 calc R
C45 C 0.4286(4) 0.0589(5) 0.1792(4) 0.0749(13) Uani 1 1 d .
H45A H 0.4709 0.1204 0.1405 0.112 Uiso 1 1 calc GR
H45B H 0.4027 0.0269 0.1361 0.112 Uiso 1 1 calc GR
H45C H 0.4823 -0.0025 0.2333 0.112 Uiso 1 1 calc GR
C16 C -0.2329(4) 0.2327(4) 0.7792(3) 0.0623(11) Uani 1 1 d .
H16 H -0.3139 0.2293 0.7944 0.075 Uiso 1 1 calc R
C36 C 0.5647(4) 0.6957(4) 0.1238(4) 0.0663(11) Uani 1 1 d .
H36 H 0.5624 0.7211 0.0539 0.080 Uiso 1 1 calc R
C43 C 0.3187(4) 0.1088(3) 0.2225(3) 0.0535(9) Uani 1 1 d .
C40 C 0.6675(5) 0.8640(4) 0.1023(4) 0.0865(16) Uani 1 1 d .
H40A H 0.7295 0.8421 0.0623 0.130 Uiso 1 1 calc GR
H40B H 0.7028 0.8907 0.1454 0.130 Uiso 1 1 calc GR
H40C H 0.6041 0.9264 0.0584 0.130 Uiso 1 1 calc GR
C38 C 0.6146(3) 0.7183(3) 0.2704(3) 0.0582(10) Uani 1 1 d .
H38 H 0.6455 0.7590 0.3009 0.070 Uiso 1 1 calc R
C17 C -0.1456(4) 0.1900(4) 0.8569(3) 0.0618(10) Uani 1 1 d .
C20 C -0.1803(6) 0.1383(5) 0.9656(4) 0.0944(17) Uani 1 1 d .
H20A H -0.1077 0.1042 1.0095 0.142 Uiso 1 1 calc GR
H20B H -0.2253 0.0783 0.9757 0.142 Uiso 1 1 calc GR
H20C H -0.2301 0.1995 0.9809 0.142 Uiso 1 1 calc GR

loop_
_atom_site_aniso_label
_atom_site_aniso_U_11
_atom_site_aniso_U_22
_atom_site_aniso_U_33
_atom_site_aniso_U_23
_atom_site_aniso_U_13
_atom_site_aniso_U_12
Ir1 0.03721(8) 0.02952(8) 0.03429(8) -0.00892(6) 0.00038(5) -0.00453(5)
N1 0.0424(14) 0.0342(14) 0.0349(14) -0.0088(12) -0.0008(11) -0.0071(11)
N2 0.0356(13) 0.0333(14) 0.0382(15) -0.0093(12) 0.0019(11) -0.0039(10)
O2 0.0520(13) 0.0414(13) 0.0386(13) -0.0053(11) -0.0068(10) -0.0095(10)
O3 0.0491(13) 0.0389(13) 0.0497(14) -0.0180(11) -0.0032(11) -0.0101(10)
O4 0.0477(13) 0.0469(14) 0.0417(13) -0.0152(12) 0.0030(10) 0.0010(10)
O1 0.0515(13) 0.0336(12) 0.0381(13) -0.0059(10) -0.0020(10) 0.0009(10)
C13 0.0390(16) 0.0306(16) 0.0381(17) -0.0118(14) 0.0006(13) -0.0089(12)
C19 0.057(2) 0.057(2) 0.049(2) -0.0228(19) 0.0101(18) -0.0237(17)
C29 0.0377(16) 0.0351(17) 0.0380(17) -0.0143(14) 0.0023(13) -0.0055(13)
C1 0.0484(19) 0.0379(18) 0.0350(18) -0.0081(15) -0.0005(14) -0.0086(14)
C27 0.0424(17) 0.0340(17) 0.0328(17) -0.0071(14) 0.0029(14) -0.0031(13)
C7 0.0422(17) 0.0291(16) 0.0390(18) -0.0100(14) -0.0046(14) -0.0043(13)
C44 0.084(3) 0.056(3) 0.079(3) -0.032(2) -0.007(2) -0.023(2)
C26 0.0418(17) 0.0314(17) 0.0405(18) -0.0082(14) 0.0051(14) -0.0028(13)
C12 0.0418(17) 0.0337(17) 0.0383(18) -0.0107(14) 0.0012(14) -0.0075(13)
C21 0.0450(18) 0.0373(18) 0.0373(18) -0.0071(15) 0.0026(14) -0.0063(14)
C22 0.059(2) 0.041(2) 0.044(2) -0.0033(17) 0.0030(17) -0.0052(16)
C33 0.050(2) 0.049(2) 0.0406(19) -0.0125(17) -0.0052(15) -0.0077(15)
C8 0.0428(17) 0.0285(16) 0.0409(18) -0.0112(14) 0.0014(14) -0.0070(13)
C28 0.0434(17) 0.0374(18) 0.0362(18) -0.0119(15) 0.0035(14) -0.0084(13)
C34 0.0379(17) 0.0395(18) 0.0449(19) -0.0111(16) 0.0058(14) -0.0077(13)
C2 0.059(2) 0.052(2) 0.047(2) -0.0099(18) 0.0079(18) -0.0029(17)
C11 0.0446(18) 0.0369(18) 0.0430(19) -0.0171(15) 0.0053(14) -0.0112(14)
C41 0.066(2) 0.0299(17) 0.047(2) -0.0098(16) -0.0097(17) -0.0068(15)
C30 0.0435(17) 0.0340(17) 0.0415(19) -0.0095(15) 0.0026(14) -0.0073(13)
C5 0.069(2) 0.042(2) 0.043(2) -0.0056(17) 0.0000(18) -0.0049(17)
C10 0.0450(18) 0.0401(19) 0.052(2) -0.0171(17) 0.0075(16) -0.0057(14)
C32 0.050(2) 0.049(2) 0.048(2) -0.0168(18) 0.0001(16) -0.0159(16)
C35 0.069(2) 0.053(2) 0.053(2) -0.021(2) 0.0126(19) -0.0222(19)
C25 0.0444(19) 0.046(2) 0.053(2) -0.0107(17) 0.0031(16) -0.0113(15)
C3 0.077(3) 0.066(3) 0.044(2) -0.007(2) 0.018(2) -0.007(2)
C31 0.0452(18) 0.0409(19) 0.0443(19) -0.0169(16) 0.0061(15) -0.0098(14)
C42 0.079(3) 0.054(2) 0.066(3) -0.037(2) 0.001(2) -0.007(2)
C4 0.084(3) 0.053(2) 0.040(2) -0.0029(19) 0.006(2) -0.010(2)
C9 0.0462(19) 0.0334(18) 0.050(2) -0.0108(16) 0.0024(16) -0.0009(14)
C6 0.0516(19) 0.0342(18) 0.0378(18) -0.0071(15) 0.0018(15) -0.0076(14)
C18 0.083(3) 0.059(3) 0.050(2) -0.019(2) -0.004(2) -0.024(2)
C14 0.0499(19) 0.0316(17) 0.0437(19) -0.0152(15) 0.0083(15) -0.0075(14)
C24 0.056(2) 0.044(2) 0.060(2) -0.0115(19) 0.0127(19) -0.0174(17)
C15 0.054(2) 0.058(2) 0.051(2) -0.0166(19) 0.0077(18) -0.0038(17)
C23 0.065(2) 0.0359(19) 0.048(2) -0.0006(17) 0.0123(19) -0.0091(17)
C37 0.049(2) 0.051(2) 0.071(3) -0.015(2) 0.0151(19) -0.0143(17)
C39 0.053(2) 0.048(2) 0.053(2) -0.0192(18) 0.0061(17) -0.0103(16)
C45 0.079(3) 0.086(3) 0.062(3) -0.044(3) 0.005(2) 0.006(2)
C16 0.062(2) 0.058(2) 0.059(3) -0.020(2) 0.018(2) -0.0104(19)
C36 0.076(3) 0.062(3) 0.058(3) -0.018(2) 0.020(2) -0.024(2)
C43 0.066(2) 0.045(2) 0.039(2) -0.0152(17) -0.0016(17) 0.0042(17)
C40 0.078(3) 0.071(3) 0.095(4) -0.013(3) 0.020(3) -0.035(3)
C38 0.053(2) 0.050(2) 0.074(3) -0.026(2) 0.0051(19) -0.0169(17)
C17 0.085(3) 0.053(2) 0.049(2) -0.021(2) 0.016(2) -0.020(2)
C20 0.133(5) 0.098(4) 0.053(3) -0.023(3) 0.028(3) -0.049(4)

loop_
_atom_type_symbol
_atom_type_description
_atom_type_scat_dispersion_real
_atom_type_scat_dispersion_imag
_atom_type_scat_source
C C 0.0181 0.0091 'International Tables Vol C Tables 4.2.6.8 and 6.1.1.4'
N N 0.0311 0.0180 'International Tables Vol C Tables 4.2.6.8 and 6.1.1.4'
O O 0.0492 0.0322 'International Tables Vol C Tables 4.2.6.8 and 6.1.1.4'
Ir Ir -4.7710 6.5667 'International Tables Vol C Tables 4.2.6.8 and 6.1.1.4'
H H 0.0000 0.0000 'International Tables Vol C Tables 4.2.6.8 and 6.1.1.4'

loop_
_geom_angle_atom_site_label_1
_geom_angle_atom_site_label_2
_geom_angle_atom_site_label_3
_geom_angle
N1 Ir1 N2 173.92(11)
N1 Ir1 O3 87.71(10)
N1 Ir1 O4 96.69(10)
N2 Ir1 O3 96.05(10)
N2 Ir1 O4 88.21(10)
O3 Ir1 O4 88.29(9)
C13 Ir1 N1 80.40(12)
C13 Ir1 N2 94.83(12)
C13 Ir1 O3 89.40(11)
C13 Ir1 O4 176.36(11)
C29 Ir1 N1 96.05(12)
C29 Ir1 N2 80.39(12)
C29 Ir1 O3 175.61(10)
C29 Ir1 O4 89.04(11)
C29 Ir1 C13 93.44(12)
C1 N1 Ir1 140.0(2)
C7 N1 Ir1 113.4(2)
C7 N1 C1 106.5(3)
C27 N2 Ir1 113.1(2)
C27 N2 C26 106.6(3)
C26 N2 Ir1 140.4(2)
C27 O2 C21 104.4(2)
C41 O3 Ir1 124.7(2)
C43 O4 Ir1 124.3(2)
C7 O1 C6 104.5(2)
C12 C13 Ir1 130.2(2)
C12 C13 C8 115.8(3)
C8 C13 Ir1 113.8(2)
C14 C19 C18 120.7(4)
C28 C29 Ir1 114.7(2)
C30 C29 Ir1 128.5(2)
C30 C29 C28 116.4(3)
C2 C1 N1 132.9(3)
C2 C1 C6 120.7(3)
C6 C1 N1 106.4(3)
N2 C27 O2 113.6(3)
N2 C27 C28 120.8(3)
O2 C27 C28 125.6(3)
N1 C7 O1 113.5(3)
N1 C7 C8 119.9(3)
O1 C7 C8 126.6(3)
C21 C26 N2 106.8(3)
C21 C26 C25 120.3(3)
C25 C26 N2 132.9(3)
C13 C12 C11 122.5(3)
C26 C21 O2 108.7(3)
C22 C21 O2 127.5(3)
C22 C21 C26 123.8(3)
C23 C22 C21 115.2(4)
C32 C33 C28 118.8(3)
C7 C8 C13 111.9(3)
C9 C8 C13 122.4(3)
C9 C8 C7 125.7(3)
C29 C28 C27 111.0(3)
C33 C28 C29 122.8(3)
C33 C28 C27 126.1(3)
C35 C34 C31 119.7(3)
C39 C34 C35 118.4(3)
C39 C34 C31 121.9(3)
C1 C2 C3 116.9(4)
C12 C11 C14 121.3(3)
C10 C11 C12 119.3(3)
C10 C11 C14 119.4(3)
O3 C41 C44 114.5(3)
O3 C41 C42 126.2(3)
C42 C41 C44 119.3(4)
C31 C30 C29 121.8(3)
C4 C5 C6 115.4(4)
C9 C10 C11 120.3(3)
C33 C32 C31 120.5(3)
C36 C35 C34 120.4(4)
C24 C25 C26 116.8(4)
C2 C3 C4 121.5(4)
C30 C31 C34 121.6(3)
C30 C31 C32 119.7(3)
C32 C31 C34 118.7(3)
C43 C42 C41 129.1(4)
C5 C4 C3 122.1(4)
C10 C9 C8 119.7(3)
O1 C6 C1 109.0(3)
O1 C6 C5 127.6(3)
C5 C6 C1 123.4(3)
C17 C18 C19 122.0(4)
C19 C14 C11 122.1(3)
C19 C14 C15 118.2(3)
C15 C14 C11 119.7(3)
C25 C24 C23 121.7(4)
C14 C15 C16 120.5(4)
C22 C23 C24 122.1(3)
C36 C37 C40 121.6(4)
C38 C37 C36 117.8(4)
C38 C37 C40 120.6(4)
C34 C39 C38 121.2(4)
C17 C16 C15 121.5(4)
C35 C36 C37 121.2(4)
O4 C43 C42 126.6(4)
O4 C43 C45 114.9(4)
C42 C43 C45 118.4(4)
C37 C38 C39 121.0(4)
C18 C17 C20 122.4(4)
C16 C17 C18 117.1(4)
C16 C17 C20 120.5(4)

loop_
_geom_bond_atom_site_label_1
_geom_bond_atom_site_label_2
_geom_bond_distance
Ir1 N1 2.035(3)
Ir1 N2 2.036(3)
Ir1 O3 2.136(2)
Ir1 O4 2.141(2)
Ir1 C13 2.017(3)
Ir1 C29 2.013(3)
N1 C1 1.400(4)
N1 C7 1.310(4)
N2 C27 1.303(4)
N2 C26 1.405(4)
O2 C27 1.362(4)
O2 C21 1.391(4)
O3 C41 1.271(4)
O4 C43 1.265(5)
O1 C7 1.357(4)
O1 C6 1.380(4)
C13 C12 1.390(5)
C13 C8 1.425(4)
C19 C18 1.382(6)
C19 C14 1.370(5)
C29 C28 1.416(5)
C29 C30 1.394(5)
C1 C2 1.375(5)
C1 C6 1.386(5)
C27 C28 1.431(5)
C7 C8 1.425(5)
C44 C41 1.514(5)
C26 C21 1.379(5)
C26 C25 1.384(5)
C12 C11 1.399(5)
C21 C22 1.379(5)
C22 C23 1.378(6)
C33 C28 1.385(5)
C33 C32 1.381(5)
C8 C9 1.388(5)
C34 C35 1.395(5)
C34 C31 1.504(5)
C34 C39 1.367(5)
C2 C3 1.385(6)
C11 C10 1.399(5)
C11 C14 1.498(5)
C41 C42 1.385(6)
C30 C31 1.391(5)
C5 C4 1.374(6)
C5 C6 1.383(5)
C10 C9 1.372(5)
C32 C31 1.397(5)
C35 C36 1.377(6)
C25 C24 1.381(5)
C3 C4 1.396(6)
C42 C43 1.380(6)
C18 C17 1.382(6)
C14 C15 1.387(5)
C24 C23 1.389(6)
C15 C16 1.392(6)
C37 C36 1.394(6)
C37 C40 1.519(6)
C37 C38 1.377(6)
C39 C38 1.388(5)
C45 C43 1.505(6)
C16 C17 1.373(6)
C17 C20 1.509(6)
